data_4023897
loop_
_publ_author_name
'Cid\'alia M. G. dos Santo'
'Thomas McCabe'
'Graeme W. Watson'
'Paul E. Kruger'
'Thorfinnur Gunnlaugsson'

_publ_section_title
;
 The Recognition and Sensing of Anions through "Positive
 Allosteric Effects" Using Simple Urea--Amide Receptors
;
_journal_name_full 'Journal of Organic Chemistry'
_journal_page_first 9235
_journal_page_last 9244
_journal_paper_doi 10.1021/jo8014424
_journal_volume 73
_journal_year 2008
_chemical_formula_sum 'C16 H14 F3 N3 O2'
_chemical_formula_weight 337.30
_chemical_name_systematic
; 
 ? 
;
_space_group_IT_number 14
_symmetry_cell_setting monoclinic
_symmetry_space_group_name_Hall '-P 2ybc'
_symmetry_space_group_name_H-M 'P 1 21/c 1'
_atom_sites_solution_hydrogens geom
_atom_sites_solution_primary direct
_atom_sites_solution_secondary difmap
_audit_creation_method SHELXL-97
_cell_angle_alpha 90.00
_cell_angle_beta 96.43(3)
_cell_angle_gamma 90.00
_cell_formula_units_Z 4
_cell_length_a 11.322(17)
_cell_length_b 15.80(2)
_cell_length_c 8.821(12)
_cell_measurement_temperature 108(2)
_cell_volume 1568(4)
_computing_cell_refinement Crystallclear
_computing_data_collection Crystallclear
_computing_data_reduction Crystallclear
_computing_molecular_graphics Shelxtl
_computing_publication_material Shelxtl
_computing_structure_refinement 'SHELXL-97 (Sheldrick, 1997)'
_computing_structure_solution 'SHELXS-97 (Sheldrick, 1990)'
_diffrn_ambient_temperature 108(2)
_diffrn_measured_fraction_theta_full 0.997
_diffrn_measured_fraction_theta_max 0.997
_diffrn_measurement_device_type 'Rigaku Saturn 724'
_diffrn_measurement_method 'omega and phi scans'
_diffrn_radiation_monochromator graphite
_diffrn_radiation_source 'fine-focus sealed tube'
_diffrn_radiation_type MoK\a
_diffrn_radiation_wavelength 0.71070
_diffrn_reflns_av_R_equivalents 0.1018
_diffrn_reflns_av_sigmaI/netI 0.0891
_diffrn_reflns_limit_h_max 13
_diffrn_reflns_limit_h_min -11
_diffrn_reflns_limit_k_max 18
_diffrn_reflns_limit_k_min -18
_diffrn_reflns_limit_l_max 10
_diffrn_reflns_limit_l_min -10
_diffrn_reflns_number 7829
_diffrn_reflns_theta_full 24.99
_diffrn_reflns_theta_max 24.99
_diffrn_reflns_theta_min 2.66
_exptl_absorpt_coefficient_mu 0.120
_exptl_absorpt_correction_T_max 1.0000
_exptl_absorpt_correction_T_min 0.8154
_exptl_absorpt_correction_type multi-scan
_exptl_absorpt_process_details Crystallclear
_exptl_crystal_colour colourless
_exptl_crystal_density_diffrn 1.429
_exptl_crystal_density_method 'not measured'
_exptl_crystal_description plate
_exptl_crystal_F_000 696
_exptl_crystal_size_max 0.40
_exptl_crystal_size_mid 0.13
_exptl_crystal_size_min 0.08
_refine_diff_density_max 0.787
_refine_diff_density_min -0.630
_refine_diff_density_rms 0.086
_refine_ls_extinction_method none
_refine_ls_goodness_of_fit_ref 1.196
_refine_ls_hydrogen_treatment constr
_refine_ls_matrix_type full
_refine_ls_number_parameters 218
_refine_ls_number_reflns 2756
_refine_ls_number_restraints 0
_refine_ls_restrained_S_all 1.196
_refine_ls_R_factor_all 0.1083
_refine_ls_R_factor_gt 0.0843
_refine_ls_shift/su_max 0.002
_refine_ls_shift/su_mean 0.000
_refine_ls_structure_factor_coef Fsqd
_refine_ls_weighting_details 'calc w=1/[\s^2^(Fo^2^)+(0.1324P)^2^+0.0000P] where P=(Fo^2^+2Fc^2^)/3'
_refine_ls_weighting_scheme calc
_refine_ls_wR_factor_gt 0.2287
_refine_ls_wR_factor_ref 0.2554
_reflns_number_gt 2063
_reflns_number_total 2756
_reflns_threshold_expression >2sigma(I)
_cod_data_source_file jo8014424_si_004.cif
_cod_data_source_block shelxl
_cod_depositor_comments
;
The following automatic conversions were performed:
'_symmetry_cell_setting' value 'Monoclinic' changed to 'monoclinic'
according to '/home/saulius/struct/CIF-dictionaries/cif_core.dic'
dictionary named 'cif_core.dic' version 2.4.1 from 2010-06-29.

Automatic conversion script
Id: cif_fix_enum 1527 2010-12-29 10:47:43Z saulius 

The following automatic conversions were performed:

'_exptl_absorpt_correction_type' tag value 'multi-scans' was replaced
with 'multi-scan' value.

Automatic conversion script
Id: cif_fix_values 1646 2011-03-28 12:23:43Z adriana 

2020-10-30
Z value and formula fixed to values more according to usual
chemical conventions.                 miguel
;
_cod_original_formula_sum 'C64 H56 F12 N12 O8'
_cod_original_formula_weight 1349.21
_cod_original_formula_units_Z 1
_cod_original_sg_symbol_H-M 'P 21/c'
_cod_database_code 4023897

loop_
_symmetry_equiv_pos_as_xyz
'x, y, z'
'-x, y+1/2, -z+1/2'
'-x, -y, -z'
'x, -y-1/2, z-1/2'

loop_
_atom_site_label
_atom_site_type_symbol
_atom_site_fract_x
_atom_site_fract_y
_atom_site_fract_z
_atom_site_U_iso_or_equiv
_atom_site_adp_type
_atom_site_occupancy
_atom_site_symmetry_multiplicity
_atom_site_calc_flag
_atom_site_refinement_flags
_atom_site_disorder_assembly
_atom_site_disorder_group
F1 F 1.1011(4) 0.3098(3) 0.4975(4) 0.1038(17) Uani 1 1 d . . .
F2 F 0.9979(3) 0.3853(2) 0.3447(7) 0.135(2) Uani 1 1 d . . .
F3 F 1.1416(4) 0.3210(3) 0.2769(4) 0.1011(16) Uani 1 1 d . . .
O1 O 0.7681(2) -0.02804(15) 0.4393(3) 0.0235(6) Uani 1 1 d . . .
O2 O 0.3961(2) -0.04938(17) 0.0865(3) 0.0276(7) Uani 1 1 d . . .
N1 N 0.7461(3) 0.03417(19) 0.2026(3) 0.0240(7) Uani 1 1 d . . .
H5 H 0.7155 0.0273 0.1072 0.029 Uiso 1 1 d R . .
N2 N 0.6130(3) -0.06598(19) 0.2635(3) 0.0225(7) Uani 1 1 d . . .
H6 H 0.5821 -0.0627 0.1676 0.027 Uiso 1 1 d R . .
N3 N 0.3728(3) -0.03450(19) 0.3383(3) 0.0232(7) Uani 1 1 d . . .
H11 H 0.3406 -0.0024 0.4041 0.028 Uiso 1 1 d R . .
C1 C 1.0502(4) 0.3141(3) 0.3552(5) 0.0343(10) Uani 1 1 d . . .
C2 C 0.9738(3) 0.2398(2) 0.3120(4) 0.0289(9) Uani 1 1 d . . .
C3 C 1.0046(3) 0.1609(2) 0.3714(4) 0.0269(9) Uani 1 1 d . . .
H1 H 1.0759 0.1543 0.4381 0.032 Uiso 1 1 calc R . .
C4 C 0.9324(3) 0.0911(3) 0.3349(4) 0.0277(9) Uani 1 1 d . . .
H2 H 0.9540 0.0370 0.3759 0.033 Uiso 1 1 calc R . .
C5 C 0.8276(3) 0.1014(2) 0.2372(4) 0.0227(8) Uani 1 1 d . . .
C6 C 0.7984(3) 0.1799(2) 0.1738(4) 0.0285(9) Uani 1 1 d . . .
H3 H 0.7278 0.1864 0.1056 0.034 Uiso 1 1 calc R . .
C7 C 0.8717(4) 0.2492(3) 0.2094(4) 0.0319(9) Uani 1 1 d . . .
H4 H 0.8523 0.3027 0.1641 0.038 Uiso 1 1 calc R . .
C8 C 0.7126(3) -0.0206(2) 0.3107(4) 0.0205(8) Uani 1 1 d . . .
C9 C 0.5574(3) -0.1189(2) 0.3661(4) 0.0203(8) Uani 1 1 d . . .
C10 C 0.6232(3) -0.1862(2) 0.4371(4) 0.0256(8) Uani 1 1 d . . .
H7 H 0.7009 -0.1976 0.4116 0.031 Uiso 1 1 calc R . .
C11 C 0.5749(4) -0.2364(2) 0.5452(4) 0.0309(9) Uani 1 1 d . . .
H8 H 0.6198 -0.2815 0.5940 0.037 Uiso 1 1 calc R . .
C12 C 0.4603(4) -0.2197(3) 0.5807(4) 0.0294(9) Uani 1 1 d . . .
H9 H 0.4272 -0.2530 0.6550 0.035 Uiso 1 1 calc R . .
C13 C 0.3952(3) -0.1550(2) 0.5082(4) 0.0254(8) Uani 1 1 d . . .
H10 H 0.3165 -0.1447 0.5315 0.031 Uiso 1 1 calc R . .
C14 C 0.4433(3) -0.1041(2) 0.4008(4) 0.0223(8) Uani 1 1 d . . .
C15 C 0.3501(3) -0.0127(2) 0.1903(4) 0.0262(9) Uani 1 1 d . . .
C16 C 0.2646(4) 0.0594(3) 0.1584(5) 0.0374(10) Uani 1 1 d . . .
H20 H 0.2456 0.0837 0.2551 0.056 Uiso 1 1 calc R . .
H21 H 0.1916 0.0388 0.1000 0.056 Uiso 1 1 calc R . .
H22 H 0.3008 0.1030 0.0994 0.056 Uiso 1 1 calc R . .

loop_
_atom_site_aniso_label
_atom_site_aniso_U_11
_atom_site_aniso_U_22
_atom_site_aniso_U_33
_atom_site_aniso_U_23
_atom_site_aniso_U_13
_atom_site_aniso_U_12
F1 0.156(4) 0.103(3) 0.0468(18) -0.0037(19) -0.014(2) -0.088(3)
F2 0.057(2) 0.0344(18) 0.298(7) -0.033(3) -0.045(3) -0.0036(16)
F3 0.095(3) 0.111(3) 0.111(3) -0.051(2) 0.067(2) -0.074(2)
O1 0.0273(14) 0.0285(14) 0.0146(12) 0.0023(11) 0.0028(10) -0.0003(10)
O2 0.0303(15) 0.0361(16) 0.0158(12) -0.0024(11) 0.0004(10) 0.0042(11)
N1 0.0310(18) 0.0284(17) 0.0124(14) 0.0007(13) 0.0013(12) -0.0057(13)
N2 0.0280(17) 0.0259(17) 0.0129(14) 0.0020(12) -0.0002(11) -0.0012(12)
N3 0.0288(18) 0.0247(16) 0.0163(15) -0.0033(13) 0.0028(12) 0.0052(12)
C1 0.038(2) 0.032(2) 0.034(2) 0.0007(19) 0.0076(17) -0.0103(18)
C2 0.027(2) 0.033(2) 0.028(2) -0.0062(17) 0.0092(15) -0.0036(16)
C3 0.024(2) 0.035(2) 0.0216(18) 0.0016(17) 0.0004(14) -0.0033(16)
C4 0.029(2) 0.032(2) 0.0225(18) -0.0001(17) 0.0042(15) 0.0001(16)
C5 0.027(2) 0.028(2) 0.0136(16) -0.0001(15) 0.0055(13) -0.0027(15)
C6 0.030(2) 0.034(2) 0.0212(18) 0.0038(17) -0.0007(15) 0.0004(17)
C7 0.033(2) 0.028(2) 0.034(2) 0.0077(17) 0.0002(16) -0.0029(17)
C8 0.0226(19) 0.0217(18) 0.0177(17) -0.0020(15) 0.0042(13) 0.0030(14)
C9 0.0238(19) 0.0224(18) 0.0144(16) -0.0003(15) 0.0009(13) -0.0040(14)
C10 0.030(2) 0.0236(19) 0.0222(18) -0.0001(16) 0.0010(15) 0.0001(15)
C11 0.039(2) 0.028(2) 0.0241(19) 0.0039(17) -0.0023(16) 0.0001(17)
C12 0.040(2) 0.028(2) 0.0209(18) 0.0062(16) 0.0052(16) -0.0068(17)
C13 0.030(2) 0.025(2) 0.0217(18) -0.0023(16) 0.0037(15) -0.0026(15)
C14 0.034(2) 0.0182(18) 0.0142(16) -0.0049(15) -0.0004(13) 0.0011(15)
C15 0.027(2) 0.028(2) 0.0228(19) -0.0006(16) 0.0003(15) 0.0030(15)
C16 0.041(3) 0.040(2) 0.031(2) 0.0041(19) 0.0041(18) 0.0133(19)

loop_
_atom_type_symbol
_atom_type_description
_atom_type_scat_dispersion_real
_atom_type_scat_dispersion_imag
_atom_type_scat_source
C C 0.0033 0.0016 'International Tables Vol C Tables 4.2.6.8 and 6.1.1.4'
H H 0.0000 0.0000 'International Tables Vol C Tables 4.2.6.8 and 6.1.1.4'
F F 0.0171 0.0103 'International Tables Vol C Tables 4.2.6.8 and 6.1.1.4'
N N 0.0061 0.0033 'International Tables Vol C Tables 4.2.6.8 and 6.1.1.4'
O O 0.0106 0.0060 'International Tables Vol C Tables 4.2.6.8 and 6.1.1.4'

loop_
_geom_angle_atom_site_label_1
_geom_angle_atom_site_label_2
_geom_angle_atom_site_label_3
_geom_angle
_geom_angle_site_symmetry_1
_geom_angle_site_symmetry_3
_geom_angle_publ_flag
C8 N1 C5 123.1(3) . . ?
C8 N1 H5 118.5 . . ?
C5 N1 H5 118.4 . . ?
C8 N2 C9 121.5(3) . . ?
C8 N2 H6 119.3 . . ?
C9 N2 H6 119.2 . . ?
C15 N3 C14 127.4(3) . . ?
C15 N3 H11 116.3 . . ?
C14 N3 H11 116.3 . . ?
F2 C1 F3 106.1(4) . . ?
F2 C1 F1 105.3(4) . . ?
F3 C1 F1 102.6(4) . . ?
F2 C1 C2 115.4(4) . . ?
F3 C1 C2 113.8(4) . . ?
F1 C1 C2 112.5(3) . . ?
C3 C2 C7 119.8(4) . . ?
C3 C2 C1 120.1(4) . . ?
C7 C2 C1 120.0(4) . . ?
C2 C3 C4 120.8(4) . . ?
C2 C3 H1 119.6 . . ?
C4 C3 H1 119.6 . . ?
C3 C4 C5 119.2(4) . . ?
C3 C4 H2 120.4 . . ?
C5 C4 H2 120.4 . . ?
C6 C5 C4 120.2(4) . . ?
C6 C5 N1 117.6(3) . . ?
C4 C5 N1 122.2(3) . . ?
C5 C6 C7 120.3(4) . . ?
C5 C6 H3 119.8 . . ?
C7 C6 H3 119.8 . . ?
C6 C7 C2 119.6(4) . . ?
C6 C7 H4 120.2 . . ?
C2 C7 H4 120.2 . . ?
O1 C8 N2 123.2(3) . . ?
O1 C8 N1 123.0(3) . . ?
N2 C8 N1 113.8(3) . . ?
C14 C9 C10 119.5(3) . . ?
C14 C9 N2 122.1(3) . . ?
C10 C9 N2 118.4(3) . . ?
C11 C10 C9 120.4(4) . . ?
C11 C10 H7 119.8 . . ?
C9 C10 H7 119.8 . . ?
C12 C11 C10 119.4(4) . . ?
C12 C11 H8 120.3 . . ?
C10 C11 H8 120.3 . . ?
C13 C12 C11 120.0(3) . . ?
C13 C12 H9 120.0 . . ?
C11 C12 H9 120.0 . . ?
C12 C13 C14 120.9(4) . . ?
C12 C13 H10 119.6 . . ?
C14 C13 H10 119.6 . . ?
C9 C14 C13 119.8(3) . . ?
C9 C14 N3 122.7(3) . . ?
C13 C14 N3 117.4(3) . . ?
O2 C15 N3 122.9(3) . . ?
O2 C15 C16 122.0(3) . . ?
N3 C15 C16 115.1(3) . . ?
C15 C16 H20 109.5 . . ?
C15 C16 H21 109.5 . . ?
H20 C16 H21 109.5 . . ?
C15 C16 H22 109.5 . . ?
H20 C16 H22 109.5 . . ?
H21 C16 H22 109.5 . . ?

loop_
_geom_bond_atom_site_label_1
_geom_bond_atom_site_label_2
_geom_bond_distance
_geom_bond_site_symmetry_2
_geom_bond_publ_flag
F1 C1 1.323(5) . ?
F2 C1 1.270(6) . ?
F3 C1 1.311(5) . ?
O1 C8 1.239(4) . ?
O2 C15 1.246(4) . ?
N1 C8 1.372(5) . ?
N1 C5 1.418(5) . ?
N1 H5 0.8800 . ?
N2 C8 1.362(5) . ?
N2 C9 1.429(4) . ?
N2 H6 0.8800 . ?
N3 C15 1.347(5) . ?
N3 C14 1.432(5) . ?
N3 H11 0.8801 . ?
C1 C2 1.482(6) . ?
C2 C3 1.382(6) . ?
C2 C7 1.394(6) . ?
C3 C4 1.389(5) . ?
C3 H1 0.9500 . ?
C4 C5 1.395(5) . ?
C4 H2 0.9500 . ?
C5 C6 1.385(5) . ?
C6 C7 1.388(6) . ?
C6 H3 0.9500 . ?
C7 H4 0.9500 . ?
C9 C14 1.381(5) . ?
C9 C10 1.404(5) . ?
C10 C11 1.398(5) . ?
C10 H7 0.9500 . ?
C11 C12 1.393(6) . ?
C11 H8 0.9500 . ?
C12 C13 1.376(6) . ?
C12 H9 0.9500 . ?
C13 C14 1.399(5) . ?
C13 H10 0.9500 . ?
C15 C16 1.501(6) . ?
C16 H20 0.9800 . ?
C16 H21 0.9800 . ?
C16 H22 0.9800 . ?
